data_7100512
loop_
_publ_author_name
'Ian Williams'
'John A. Cha'
'Stephen S.-Y. Chui'
'Andy L.-F. Leung'
'Herman H. Y. Sung'
'Samadara Thushari'
'Yu-Fong Yen.'

_publ_section_title
;
Microporous chiral metal coordination polymers:
hydrothermal synthesis, channel engineering and thermal stability of
lanthanide tartrates
;
_journal_name_full 'Chemical Communications'
_journal_paper_doi 10.1039/b508574h
_journal_year 2005
_chemical_formula_sum 'C12 H22 Er2 O23'
_chemical_formula_weight 868.82
_space_group_IT_number 1
_symmetry_cell_setting triclinic
_symmetry_space_group_name_Hall 'P 1'
_symmetry_space_group_name_H-M 'P 1'
_cell_angle_alpha 102.9250(10)
_cell_angle_beta 101.6370(10)
_cell_angle_gamma 90.7850(10)
_cell_formula_units_Z 1
_cell_length_a 5.9565(4)
_cell_length_b 7.3716(5)
_cell_length_c 13.1769(9)
_cell_measurement_temperature 100(2)
_cell_volume 551.28(6)
_diffrn_ambient_temperature 100(2)
_exptl_crystal_density_diffrn 2.617
_cod_depositor_comments
;
The following automatic conversions were performed:
'_symmetry_cell_setting' value 'Triclinic' changed to 'triclinic'
according to '/home/saulius/struct/CIF-dictionaries/cif_core.dic'
dictionary named 'cif_core.dic' version 2.4.1 from 2010-06-29.

Automatic conversion script
Id: cif_fix_enum 1527 2010-12-29 10:47:43Z saulius 
;
_cod_database_code 7100512

loop_
_symmetry_equiv_pos_as_xyz
'x, y, z'

loop_
_atom_site_label
_atom_site_type_symbol
_atom_site_fract_x
_atom_site_fract_y
_atom_site_fract_z
_atom_site_U_iso_or_equiv
_atom_site_adp_type
_atom_site_occupancy
_atom_site_symmetry_multiplicity
_atom_site_calc_flag
_atom_site_refinement_flags
_atom_site_disorder_assembly
_atom_site_disorder_group
Er1 Er 0.02039(4) 0.81920(4) 0.67901(3) 0.01212(14) Uani 1 1 d . . .
Er2 Er -0.02035(4) 0.18057(4) 0.32105(3) 0.01275(14) Uani 1 1 d . . .
C11 C 0.212(2) 0.9433(18) 0.8973(9) 0.012(3) Uiso 1 1 d . . .
C12 C 0.3712(16) 1.0305(16) 1.0036(8) 0.015(2) Uiso 1 1 d . . .
H12A H 0.3528 0.9577 1.0573 0.018 Uiso 1 1 calc R . .
C13 C 0.6210(18) 1.0288(18) 0.9892(8) 0.018(2) Uiso 1 1 d . . .
H13A H 0.6515 0.8976 0.9572 0.022 Uiso 1 1 calc R . .
C14 C 0.780(2) 1.089(2) 1.1006(11) 0.018(3) Uiso 1 1 d . . .
C21 C 0.1576(14) 0.3891(13) 0.5683(7) 0.0118(17) Uiso 1 1 d . . .
C22 C 0.3484(14) 0.2516(15) 0.5669(7) 0.0094(19) Uiso 1 1 d . . .
H22A H 0.4939 0.3196 0.5657 0.011 Uiso 1 1 calc R . .
C23 C 0.3841(15) 0.1790(14) 0.6701(8) 0.0147(18) Uiso 1 1 d . . .
H23A H 0.4717 0.2788 0.7300 0.018 Uiso 1 1 calc R . .
C24 C 0.5152(15) 0.0049(13) 0.6642(7) 0.0125(17) Uiso 1 1 d . . .
C31 C -0.1507(15) 0.8339(14) 0.4343(7) 0.0134(17) Uiso 1 1 d . . .
C32 C -0.3418(16) 0.6903(17) 0.4323(8) 0.015(2) Uiso 1 1 d . . .
H32A H -0.4883 0.7547 0.4335 0.018 Uiso 1 1 calc R . .
C33 C -0.3709(15) 0.5428(14) 0.3267(8) 0.0134(17) Uiso 1 1 d . . .
H33A H -0.4494 0.5971 0.2668 0.016 Uiso 1 1 calc R . .
C34 C -0.5089(15) 0.3710(14) 0.3286(7) 0.0135(18) Uiso 1 1 d . . .
O1 O -0.2456(12) 0.6542(12) 0.7414(7) 0.0277(18) Uani 1 1 d . . .
H1A H -0.1905 0.6251 0.7999 0.042 Uiso 1 1 d R . .
H1B H -0.3572 0.7245 0.7440 0.042 Uiso 1 1 d R . .
O2 O 0.2317(12) -0.0315(11) 0.2488(6) 0.0258(17) Uani 1 1 d . . .
H2A H 0.1568 -0.1354 0.2196 0.039 Uiso 1 1 d R . .
H2B H 0.3423 -0.0491 0.2969 0.039 Uiso 1 1 d R . .
O10 O 0.2567(12) 0.7808(11) 0.8484(6) 0.0234(17) Uani 1 1 d . . .
O11 O 0.0434(13) 1.0198(12) 0.8586(6) 0.0246(17) Uani 1 1 d . . .
O12 O 0.3244(12) 1.2165(12) 1.0404(6) 0.0267(18) Uani 1 1 d . . .
H12 H 0.2036 1.2196 1.0657 0.032 Uiso 1 1 d R . .
O13 O 0.6479(12) 1.1373(12) 0.9183(6) 0.0256(17) Uani 1 1 d . . .
H13 H 0.7699 1.1086 0.8959 0.031 Uiso 1 1 d R . .
O14 O 0.7488(13) 0.9881(13) 1.1639(7) 0.0311(19) Uani 1 1 d . . .
O15 O 0.9206(12) 1.2158(12) 1.1235(6) 0.0255(18) Uani 1 1 d . . .
O20 O 0.1783(13) 0.5267(11) 0.6445(6) 0.0179(16) Uani 1 1 d . . .
O21 O -0.0166(13) 0.3473(11) 0.4925(6) 0.0213(16) Uani 1 1 d . . .
O22 O 0.2879(11) 0.1063(10) 0.4711(5) 0.0162(14) Uani 1 1 d . . .
H22 H 0.2403 0.0094 0.4872 0.019 Uiso 1 1 d R . .
O23 O 0.1638(11) 0.1434(10) 0.6929(6) 0.0163(15) Uani 1 1 d . . .
H23 H 0.1664 0.2041 0.7561 0.020 Uiso 1 1 d R . .
O24 O 0.4073(14) -0.1432(12) 0.6706(7) 0.0194(18) Uiso 1 1 d . . .
O25 O 0.7176(11) 0.0110(10) 0.6556(6) 0.0193(15) Uani 1 1 d . . .
O30 O 0.0246(12) 0.8537(11) 0.5084(6) 0.0224(16) Uani 1 1 d . . .
O31 O -0.1763(13) 0.9169(12) 0.3596(7) 0.0220(16) Uani 1 1 d . . .
O32 O -0.2836(11) 0.6187(9) 0.5254(5) 0.0135(13) Uani 1 1 d . . .
H32 H -0.2340 0.5110 0.5079 0.016 Uiso 1 1 d R . .
O33 O -0.1495(12) 0.4866(11) 0.3093(6) 0.0175(16) Uani 1 1 d . . .
H33 H -0.1441 0.4983 0.2471 0.021 Uiso 1 1 d R . .
O34 O -0.4051(12) 0.2229(12) 0.3271(7) 0.0238(18) Uani 1 1 d . . .
O35 O -0.7174(11) 0.3846(10) 0.3315(7) 0.0216(16) Uani 1 1 d . . .
O1W O -0.057(2) 0.6442(15) 0.1601(8) 0.045(2) Uani 1 1 d . . .
H1W H -0.1798 0.6802 0.1269 0.067 Uiso 1 1 d R . .
H2W H 0.0007 0.5718 0.1136 0.067 Uiso 1 1 d R . .
O2W O 0.2051(18) 0.4212(13) 0.8773(8) 0.041(2) Uani 1 1 d . . .
H3W H 0.3156 0.4957 0.8777 0.062 Uiso 1 1 d R . .
H4W H 0.2398 0.3608 0.9256 0.062 Uiso 1 1 d R . .
O3W O 0.792(2) 0.5051(17) 0.9287(9) 0.057(3) Uani 1 1 d . . .
H5W H 0.8099 0.3903 0.9050 0.085 Uiso 1 1 d R . .
H6W H 0.6518 0.5106 0.9334 0.085 Uiso 1 1 d R . .

loop_
_atom_site_aniso_label
_atom_site_aniso_U_11
_atom_site_aniso_U_22
_atom_site_aniso_U_33
_atom_site_aniso_U_23
_atom_site_aniso_U_13
_atom_site_aniso_U_12
Er1 0.0106(3) 0.0127(3) 0.0134(3) 0.0032(2) 0.0030(2) 0.0018(2)
Er2 0.0098(3) 0.0138(3) 0.0148(3) 0.0033(2) 0.0029(2) -0.0006(2)
O1 0.015(3) 0.033(5) 0.043(5) 0.023(4) 0.006(3) 0.002(3)
O2 0.019(3) 0.023(4) 0.030(4) -0.002(3) 0.003(3) -0.004(3)
O10 0.020(3) 0.017(4) 0.025(4) -0.002(3) -0.006(3) 0.007(3)
O11 0.025(4) 0.034(5) 0.018(4) 0.011(3) 0.005(3) 0.008(3)
O12 0.019(3) 0.035(5) 0.023(4) -0.003(3) 0.010(3) -0.006(3)
O13 0.023(3) 0.037(5) 0.023(4) 0.015(3) 0.010(3) 0.005(3)
O14 0.026(4) 0.041(6) 0.025(4) 0.010(4) -0.001(3) 0.000(3)
O15 0.018(3) 0.034(5) 0.017(4) -0.006(3) -0.002(3) -0.006(3)
O20 0.019(3) 0.011(4) 0.021(4) 0.000(3) 0.002(3) 0.004(3)
O21 0.025(3) 0.024(4) 0.014(4) 0.002(3) 0.003(3) 0.005(3)
O22 0.022(3) 0.012(4) 0.016(4) 0.003(3) 0.009(3) -0.001(3)
O23 0.015(3) 0.014(4) 0.023(4) 0.004(3) 0.011(3) 0.000(3)
O25 0.013(3) 0.019(4) 0.027(4) 0.007(3) 0.005(3) 0.004(3)
O30 0.025(3) 0.029(5) 0.017(4) 0.005(3) 0.015(3) -0.010(3)
O31 0.024(4) 0.019(4) 0.024(5) 0.007(3) 0.003(3) -0.003(3)
O32 0.021(3) 0.008(3) 0.014(3) 0.003(3) 0.009(3) 0.009(3)
O33 0.014(3) 0.025(4) 0.018(4) 0.008(3) 0.012(3) 0.002(3)
O34 0.016(3) 0.021(5) 0.039(5) 0.014(4) 0.009(3) -0.002(3)
O35 0.011(3) 0.016(4) 0.036(5) 0.005(3) 0.002(3) 0.000(3)
O1W 0.069(7) 0.039(6) 0.029(5) 0.003(4) 0.023(5) -0.006(5)
O2W 0.058(6) 0.023(5) 0.050(6) 0.016(4) 0.021(5) 0.007(4)
O3W 0.057(6) 0.056(8) 0.064(8) 0.021(6) 0.022(6) 0.008(5)

loop_
_geom_bond_atom_site_label_1
_geom_bond_atom_site_label_2
_geom_bond_distance
_geom_bond_site_symmetry_2
_geom_bond_publ_flag
Er1 O25 2.321(6) 1_465 ?
Er1 O30 2.323(7) . ?
Er1 O24 2.345(8) 1_565 ?
Er1 O20 2.352(7) . ?
Er1 O1 2.364(8) . ?
Er1 O10 2.464(7) . ?
Er1 O11 2.470(8) . ?
Er1 O23 2.482(7) 1_565 ?
Er1 O32 2.583(7) . ?
Er1 C11 2.808(12) . ?
Er2 O35 2.296(7) 1_655 ?
Er2 O21 2.313(7) . ?
Er2 O34 2.332(7) . ?
Er2 O31 2.341(8) 1_545 ?
Er2 O2 2.363(7) . ?
Er2 O14 2.383(8) 1_444 ?
Er2 O33 2.421(8) . ?
Er2 O22 2.574(7) . ?
Er2 O15 2.627(8) 1_444 ?
Er2 C14 2.831(13) 1_444 ?
C11 O11 1.235(14) . ?
C11 O10 1.286(14) . ?
C11 C12 1.523(15) . ?
C12 O12 1.400(14) . ?
C12 C13 1.537(11) . ?
C13 O13 1.390(15) . ?
C13 C14 1.544(17) . ?
C14 O15 1.192(17) . ?
C14 O14 1.271(17) . ?
C14 Er2 2.831(13) 1_666 ?
C21 O20 1.242(12) . ?
C21 O21 1.267(12) . ?
C21 C22 1.533(13) . ?
C22 O22 1.440(12) . ?
C22 C23 1.547(13) . ?
C23 O23 1.437(11) . ?
C23 C24 1.506(13) . ?
C24 O25 1.235(11) . ?
C24 O24 1.287(13) . ?
C31 O31 1.257(13) . ?
C31 O30 1.259(12) . ?
C31 C32 1.535(14) . ?
C32 O32 1.425(12) . ?
C32 C33 1.539(14) . ?
C33 O33 1.434(11) . ?
C33 C34 1.508(13) . ?
C34 O35 1.255(11) . ?
C34 O34 1.260(13) . ?
O14 Er2 2.383(8) 1_666 ?
O15 Er2 2.627(8) 1_666 ?
O23 Er1 2.482(7) 1_545 ?
O24 Er1 2.345(8) 1_545 ?
O25 Er1 2.321(6) 1_645 ?
O31 Er2 2.341(8) 1_565 ?
O35 Er2 2.296(7) 1_455 ?
